data_4037200
loop_
_publ_author_name
'Yang, Yang'
'Ma, Chaoqun'
'Thumar, Nilesh J.'
'Hu, Wenhao'

_publ_section_title
;
 Pd(II)/\b-ICD-Cocatalyzed Asymmetric Route to Oxindole Scaffold via
 Cascade Reaction of Diazoacetamides and MBH-Carbonates.
;
_journal_issue 18
_journal_name_full 'The Journal of organic chemistry'
_journal_page_first 8537
_journal_page_last 8543
_journal_paper_doi 10.1021/acs.joc.6b01703
_journal_volume 81
_journal_year 2016
_chemical_absolute_configuration ad
_chemical_formula_sum 'C24 H26 Br N O3'
_chemical_formula_weight 456.37
_space_group_IT_number 19
_space_group_name_Hall 'P 2ac 2ab'
_space_group_name_H-M_alt 'P 21 21 21'
_symmetry_cell_setting orthorhombic
_symmetry_space_group_name_H-M 'P 21 21 21'
_atom_sites_solution_hydrogens geom
_atom_sites_solution_primary direct
_atom_sites_solution_secondary difmap
_audit_creation_method SHELXL-97
_cell_angle_alpha 90.00
_cell_angle_beta 90.00
_cell_angle_gamma 90.00
_cell_formula_units_Z 4
_cell_length_a 8.7384(5)
_cell_length_b 12.1279(7)
_cell_length_c 20.7460(11)
_cell_measurement_reflns_used 3356
_cell_measurement_temperature 173(2)
_cell_measurement_theta_max 20.59
_cell_measurement_theta_min 2.53
_cell_volume 2198.6(2)
_computing_structure_refinement 'SHELXL-97 (Sheldrick, 2008)'
_computing_structure_solution 'SHELXS-97 (Sheldrick, 2008)'
_diffrn_ambient_temperature 173(2)
_diffrn_measured_fraction_theta_full 1.000
_diffrn_measured_fraction_theta_max 1.000
_diffrn_measurement_device_type 'Bruker Smart Apex II CCD'
_diffrn_radiation_monochromator graphite
_diffrn_radiation_source 'fine-focus sealed tube'
_diffrn_radiation_type MoK\a
_diffrn_radiation_wavelength 0.71073
_diffrn_reflns_av_R_equivalents 0.0818
_diffrn_reflns_av_sigmaI/netI 0.0552
_diffrn_reflns_limit_h_max 10
_diffrn_reflns_limit_h_min -9
_diffrn_reflns_limit_k_max 14
_diffrn_reflns_limit_k_min -14
_diffrn_reflns_limit_l_max 24
_diffrn_reflns_limit_l_min -24
_diffrn_reflns_number 25892
_diffrn_reflns_theta_full 25.00
_diffrn_reflns_theta_max 25.00
_diffrn_reflns_theta_min 1.95
_exptl_absorpt_coefficient_mu 1.894
_exptl_absorpt_correction_T_max 0.8633
_exptl_absorpt_correction_T_min 0.6593
_exptl_absorpt_correction_type multi-scan
_exptl_absorpt_process_details sadabs
_exptl_crystal_colour colorless
_exptl_crystal_density_diffrn 1.379
_exptl_crystal_density_method 'not measured'
_exptl_crystal_description block
_exptl_crystal_F_000 944
_exptl_crystal_size_max 0.24
_exptl_crystal_size_mid 0.18
_exptl_crystal_size_min 0.08
_refine_diff_density_max 0.303
_refine_diff_density_min -0.333
_refine_diff_density_rms 0.054
_refine_ls_abs_structure_details 'Flack H D (1983), Acta Cryst. A39, 876-881'
_refine_ls_abs_structure_Flack 0.008(10)
_refine_ls_extinction_method none
_refine_ls_goodness_of_fit_ref 1.021
_refine_ls_hydrogen_treatment constr
_refine_ls_matrix_type full
_refine_ls_number_parameters 262
_refine_ls_number_reflns 3883
_refine_ls_number_restraints 0
_refine_ls_restrained_S_all 1.021
_refine_ls_R_factor_all 0.0525
_refine_ls_R_factor_gt 0.0359
_refine_ls_shift/su_max 0.001
_refine_ls_shift/su_mean 0.000
_refine_ls_structure_factor_coef Fsqd
_refine_ls_weighting_details 'calc w=1/[\s^2^(Fo^2^)+(0.0282P)^2^+0.3597P] where P=(Fo^2^+2Fc^2^)/3'
_refine_ls_weighting_scheme calc
_refine_ls_wR_factor_gt 0.0678
_refine_ls_wR_factor_ref 0.0745
_reflns_number_gt 3218
_reflns_number_total 3883
_reflns_threshold_expression >2sigma(I)
_cod_data_source_file jo6b01703_si_002.cif
_cod_data_source_block z
_cod_original_sg_symbol_H-M P2(1)2(1)2(1)
_cod_database_code 4037200

loop_
_symmetry_equiv_pos_as_xyz
'x, y, z'
'-x+1/2, -y, z+1/2'
'-x, y+1/2, -z+1/2'
'x+1/2, -y+1/2, -z'

loop_
_atom_site_label
_atom_site_type_symbol
_atom_site_fract_x
_atom_site_fract_y
_atom_site_fract_z
_atom_site_U_iso_or_equiv
_atom_site_adp_type
_atom_site_occupancy
_atom_site_symmetry_multiplicity
_atom_site_calc_flag
_atom_site_refinement_flags
Br1 Br 0.98438(4) 1.00777(3) 0.803080(17) 0.03717(12) Uani 1 1 d .
O1 O 0.7174(3) 1.66295(18) 0.79415(11) 0.0286(6) Uani 1 1 d .
O2 O 0.6386(2) 1.4929(2) 0.82334(10) 0.0266(5) Uani 1 1 d .
O3 O 0.7507(3) 1.6215(2) 1.02619(12) 0.0319(6) Uani 1 1 d .
N1 N 1.0100(3) 1.6349(2) 1.04054(12) 0.0248(6) Uani 1 1 d .
C1 C 0.7755(4) 1.2665(3) 0.89827(16) 0.0241(8) Uani 1 1 d .
H1A H 0.6869 1.2760 0.9243 0.029 Uiso 1 1 calc R
C2 C 0.8064(4) 1.1633(3) 0.87299(16) 0.0246(8) Uani 1 1 d .
H2A H 0.7415 1.1024 0.8820 0.029 Uiso 1 1 calc R
C3 C 0.9342(4) 1.1510(3) 0.83432(16) 0.0256(9) Uani 1 1 d .
C4 C 1.0276(4) 1.2393(3) 0.81959(15) 0.0276(8) Uani 1 1 d .
H4A H 1.1135 1.2301 0.7920 0.033 Uiso 1 1 calc R
C5 C 0.9936(4) 1.3420(3) 0.84597(14) 0.0236(7) Uani 1 1 d .
H5A H 1.0566 1.4034 0.8358 0.028 Uiso 1 1 calc R
C6 C 0.8689(4) 1.3564(3) 0.88696(16) 0.0206(8) Uani 1 1 d .
C7 C 0.8393(4) 1.4663(3) 0.92042(15) 0.0210(8) Uani 1 1 d .
H7A H 0.7282 1.4648 0.9319 0.025 Uiso 1 1 calc R
C8 C 0.9243(4) 1.4766(3) 0.98612(15) 0.0201(9) Uani 1 1 d .
C9 C 1.0982(3) 1.4815(3) 0.98779(16) 0.0230(9) Uani 1 1 d .
C10 C 1.2100(4) 1.4106(3) 0.96637(16) 0.0256(8) Uani 1 1 d .
H10A H 1.1834 1.3452 0.9438 0.031 Uiso 1 1 calc R
C11 C 1.3627(4) 1.4362(3) 0.97824(18) 0.0337(10) Uani 1 1 d .
H11A H 1.4408 1.3887 0.9626 0.040 Uiso 1 1 calc R
C12 C 1.4020(4) 1.5289(3) 1.01226(18) 0.0345(10) Uani 1 1 d .
H12A H 1.5070 1.5443 1.0200 0.041 Uiso 1 1 calc R
C13 C 1.2918(4) 1.6006(3) 1.03555(18) 0.0312(9) Uani 1 1 d .
H13A H 1.3189 1.6645 1.0594 0.037 Uiso 1 1 calc R
C14 C 1.1412(4) 1.5755(3) 1.02265(18) 0.0230(9) Uani 1 1 d .
C15 C 0.8804(4) 1.5862(3) 1.01879(18) 0.0248(9) Uani 1 1 d .
C16 C 1.0133(4) 1.7341(3) 1.07968(16) 0.0324(8) Uani 1 1 d .
H16A H 0.9087 1.7611 1.0860 0.049 Uiso 1 1 calc R
H16B H 1.0741 1.7908 1.0578 0.049 Uiso 1 1 calc R
H16C H 1.0594 1.7174 1.1216 0.049 Uiso 1 1 calc R
C17 C 0.8695(4) 1.3847(3) 1.03240(17) 0.0294(9) Uani 1 1 d .
H17A H 0.9238 1.3912 1.0735 0.044 Uiso 1 1 calc R
H17B H 0.8907 1.3125 1.0132 0.044 Uiso 1 1 calc R
H17C H 0.7592 1.3924 1.0398 0.044 Uiso 1 1 calc R
C18 C 0.8564(4) 1.5632(3) 0.87536(16) 0.0203(8) Uani 1 1 d .
C19 C 0.7306(4) 1.5798(3) 0.82622(16) 0.0231(8) Uani 1 1 d .
C20 C 0.5059(4) 1.4879(3) 0.77910(14) 0.0294(7) Uani 1 1 d .
C21 C 0.4446(5) 1.3726(3) 0.7905(2) 0.0429(11) Uani 1 1 d .
H21A H 0.4104 1.3659 0.8354 0.064 Uiso 1 1 calc R
H21B H 0.5255 1.3186 0.7821 0.064 Uiso 1 1 calc R
H21C H 0.3581 1.3589 0.7616 0.064 Uiso 1 1 calc R
C22 C 0.5574(4) 1.5010(4) 0.70952(15) 0.0458(10) Uani 1 1 d .
H22A H 0.5972 1.5757 0.7030 0.069 Uiso 1 1 calc R
H22B H 0.4703 1.4885 0.6807 0.069 Uiso 1 1 calc R
H22C H 0.6380 1.4472 0.7001 0.069 Uiso 1 1 calc R
C23 C 0.3896(4) 1.5740(3) 0.7991(2) 0.0398(10) Uani 1 1 d .
H23A H 0.3592 1.5612 0.8439 0.060 Uiso 1 1 calc R
H23B H 0.2994 1.5687 0.7712 0.060 Uiso 1 1 calc R
H23C H 0.4348 1.6476 0.7951 0.060 Uiso 1 1 calc R
C24 C 0.9698(5) 1.6343(3) 0.87439(17) 0.0313(9) Uani 1 1 d .
H24C H 1.0518 1.6273 0.9042 0.038 Uiso 1 1 calc R
H24A H 0.9697 1.6928 0.8439 0.038 Uiso 1 1 calc R

loop_
_atom_site_aniso_label
_atom_site_aniso_U_11
_atom_site_aniso_U_22
_atom_site_aniso_U_33
_atom_site_aniso_U_23
_atom_site_aniso_U_13
_atom_site_aniso_U_12
Br1 0.0469(2) 0.02676(19) 0.03784(18) -0.00792(18) 0.00197(19) 0.0050(2)
O1 0.0298(13) 0.0267(14) 0.0292(14) 0.0070(12) -0.0023(12) 0.0030(11)
O2 0.0270(12) 0.0250(13) 0.0278(12) 0.0020(12) -0.0089(9) -0.0013(13)
O3 0.0249(15) 0.0343(16) 0.0365(15) -0.0091(13) 0.0014(12) 0.0024(12)
N1 0.0241(17) 0.0215(14) 0.0289(15) -0.0040(11) -0.0018(15) -0.0027(15)
C1 0.026(2) 0.023(2) 0.0230(19) -0.0028(15) 0.0000(16) 0.0015(17)
C2 0.027(2) 0.022(2) 0.0247(19) -0.0001(15) -0.0055(16) -0.0043(16)
C3 0.034(2) 0.022(2) 0.0200(18) -0.0011(16) -0.0037(15) 0.0031(16)
C4 0.027(2) 0.032(2) 0.0232(18) -0.0010(14) 0.0023(16) 0.0007(17)
C5 0.024(2) 0.0235(17) 0.0229(17) 0.0007(13) -0.0053(18) -0.0077(19)
C6 0.0183(19) 0.021(2) 0.0224(19) -0.0005(15) -0.0046(15) -0.0001(16)
C7 0.0194(18) 0.023(2) 0.0210(18) 0.0009(15) -0.0014(14) 0.0004(14)
C8 0.0246(17) 0.017(2) 0.0187(18) -0.0029(16) -0.0016(13) -0.0027(14)
C9 0.0186(16) 0.027(2) 0.0238(19) 0.0074(19) -0.0002(13) -0.0036(17)
C10 0.027(2) 0.029(2) 0.0206(19) 0.0019(16) -0.0004(15) 0.0052(18)
C11 0.022(2) 0.044(3) 0.034(2) 0.010(2) 0.0026(17) 0.0091(19)
C12 0.0228(19) 0.039(3) 0.041(2) 0.017(2) -0.0035(17) -0.0060(18)
C13 0.028(2) 0.031(2) 0.035(2) 0.0084(18) -0.0091(18) -0.0076(19)
C14 0.0204(19) 0.024(2) 0.025(2) 0.0042(17) -0.0038(16) -0.0035(16)
C15 0.026(2) 0.027(2) 0.022(2) 0.0016(18) -0.0016(17) -0.0030(18)
C16 0.033(2) 0.0280(19) 0.036(2) -0.0071(15) -0.003(2) -0.003(2)
C17 0.029(2) 0.036(2) 0.024(2) -0.0008(17) -0.0008(17) -0.0056(18)
C18 0.0206(19) 0.0198(19) 0.0206(18) -0.0017(15) 0.0019(15) 0.0009(16)
C19 0.025(2) 0.025(2) 0.0193(18) -0.0026(16) 0.0017(15) 0.0018(17)
C20 0.0274(18) 0.0328(19) 0.0279(15) -0.0030(15) -0.0107(15) -0.001(2)
C21 0.045(3) 0.036(2) 0.048(3) -0.004(2) -0.011(2) -0.0083(18)
C22 0.050(2) 0.061(3) 0.027(2) -0.004(3) -0.0071(16) -0.006(3)
C23 0.027(2) 0.047(3) 0.045(2) -0.005(2) -0.010(2) 0.0020(19)
C24 0.038(2) 0.0275(19) 0.0281(19) 0.0096(16) -0.0090(19) -0.0044(19)

loop_
_atom_type_symbol
_atom_type_description
_atom_type_scat_dispersion_real
_atom_type_scat_dispersion_imag
_atom_type_scat_source
C C 0.0033 0.0016 'International Tables Vol C Tables 4.2.6.8 and 6.1.1.4'
H H 0.0000 0.0000 'International Tables Vol C Tables 4.2.6.8 and 6.1.1.4'
N N 0.0061 0.0033 'International Tables Vol C Tables 4.2.6.8 and 6.1.1.4'
O O 0.0106 0.0060 'International Tables Vol C Tables 4.2.6.8 and 6.1.1.4'
Br Br -0.2901 2.4595 'International Tables Vol C Tables 4.2.6.8 and 6.1.1.4'

loop_
_geom_angle_atom_site_label_1
_geom_angle_atom_site_label_2
_geom_angle_atom_site_label_3
_geom_angle
C19 O2 C20 122.3(3)
C15 N1 C14 111.7(3)
C15 N1 C16 124.4(3)
C14 N1 C16 123.8(3)
C6 C1 C2 122.2(3)
C6 C1 H1A 118.9
C2 C1 H1A 118.9
C3 C2 C1 118.4(3)
C3 C2 H2A 120.8
C1 C2 H2A 120.8
C4 C3 C2 121.5(3)
C4 C3 Br1 119.7(3)
C2 C3 Br1 118.8(3)
C3 C4 C5 118.7(3)
C3 C4 H4A 120.6
C5 C4 H4A 120.6
C6 C5 C4 121.2(3)
C6 C5 H5A 119.4
C4 C5 H5A 119.4
C1 C6 C5 117.9(3)
C1 C6 C7 120.8(3)
C5 C6 C7 121.3(3)
C18 C7 C6 112.5(3)
C18 C7 C8 115.6(3)
C6 C7 C8 112.8(3)
C18 C7 H7A 104.9
C6 C7 H7A 104.9
C8 C7 H7A 104.9
C9 C8 C15 101.8(3)
C9 C8 C17 108.9(3)
C15 C8 C17 105.7(3)
C9 C8 C7 120.0(3)
C15 C8 C7 109.6(3)
C17 C8 C7 109.7(3)
C10 C9 C14 119.0(3)
C10 C9 C8 132.7(4)
C14 C9 C8 108.2(3)
C9 C10 C11 119.0(4)
C9 C10 H10A 120.5
C11 C10 H10A 120.5
C12 C11 C10 120.9(4)
C12 C11 H11A 119.5
C10 C11 H11A 119.5
C11 C12 C13 121.4(4)
C11 C12 H12A 119.3
C13 C12 H12A 119.3
C14 C13 C12 117.3(4)
C14 C13 H13A 121.4
C12 C13 H13A 121.4
C13 C14 C9 122.4(4)
C13 C14 N1 128.0(3)
C9 C14 N1 109.6(3)
O3 C15 N1 125.5(4)
O3 C15 C8 126.1(3)
N1 C15 C8 108.4(3)
N1 C16 H16A 109.5
N1 C16 H16B 109.5
H16A C16 H16B 109.5
N1 C16 H16C 109.5
H16A C16 H16C 109.5
H16B C16 H16C 109.5
C8 C17 H17A 109.5
C8 C17 H17B 109.5
H17A C17 H17B 109.5
C8 C17 H17C 109.5
H17A C17 H17C 109.5
H17B C17 H17C 109.5
C24 C18 C7 126.6(3)
C24 C18 C19 116.7(3)
C7 C18 C19 116.7(3)
O1 C19 O2 125.3(3)
O1 C19 C18 123.3(3)
O2 C19 C18 111.4(3)
O2 C20 C23 109.1(3)
O2 C20 C21 102.6(3)
C23 C20 C21 110.8(3)
O2 C20 C22 110.6(3)
C23 C20 C22 112.7(3)
C21 C20 C22 110.5(3)
C20 C21 H21A 109.5
C20 C21 H21B 109.5
H21A C21 H21B 109.5
C20 C21 H21C 109.5
H21A C21 H21C 109.5
H21B C21 H21C 109.5
C20 C22 H22A 109.5
C20 C22 H22B 109.5
H22A C22 H22B 109.5
C20 C22 H22C 109.5
H22A C22 H22C 109.5
H22B C22 H22C 109.5
C20 C23 H23A 109.5
C20 C23 H23B 109.5
H23A C23 H23B 109.5
C20 C23 H23C 109.5
H23A C23 H23C 109.5
H23B C23 H23C 109.5
C18 C24 H24C 120.0
C18 C24 H24A 120.0
H24C C24 H24A 120.0

loop_
_geom_bond_atom_site_label_1
_geom_bond_atom_site_label_2
_geom_bond_distance
Br1 C3 1.905(3)
O1 C19 1.214(4)
O2 C19 1.327(4)
O2 C20 1.480(4)
O3 C15 1.222(4)
N1 C15 1.355(4)
N1 C14 1.404(4)
N1 C16 1.452(4)
C1 C6 1.382(5)
C1 C2 1.384(4)
C1 H1A 0.9500
C2 C3 1.383(5)
C2 H2A 0.9500
C3 C4 1.381(5)
C4 C5 1.393(5)
C4 H4A 0.9500
C5 C6 1.393(5)
C5 H5A 0.9500
C6 C7 1.525(4)
C7 C18 1.509(4)
C7 C8 1.557(4)
C7 H7A 1.0000
C8 C9 1.521(4)
C8 C15 1.540(5)
C8 C17 1.547(5)
C9 C10 1.376(5)
C9 C14 1.401(5)
C10 C11 1.392(5)
C10 H10A 0.9500
C11 C12 1.371(5)
C11 H11A 0.9500
C12 C13 1.384(5)
C12 H12A 0.9500
C13 C14 1.377(5)
C13 H13A 0.9500
C16 H16A 0.9800
C16 H16B 0.9800
C16 H16C 0.9800
C17 H17A 0.9800
C17 H17B 0.9800
C17 H17C 0.9800
C18 C24 1.314(5)
C18 C19 1.513(5)
C20 C23 1.515(5)
C20 C21 1.516(5)
C20 C22 1.520(4)
C21 H21A 0.9800
C21 H21B 0.9800
C21 H21C 0.9800
C22 H22A 0.9800
C22 H22B 0.9800
C22 H22C 0.9800
C23 H23A 0.9800
C23 H23B 0.9800
C23 H23C 0.9800
C24 H24C 0.9500
C24 H24A 0.9500

loop_
_geom_torsion_atom_site_label_1
_geom_torsion_atom_site_label_2
_geom_torsion_atom_site_label_3
_geom_torsion_atom_site_label_4
_geom_torsion
C6 C1 C2 C3 -1.1(5)
C1 C2 C3 C4 -1.5(5)
C1 C2 C3 Br1 176.6(3)
C2 C3 C4 C5 1.8(5)
Br1 C3 C4 C5 -176.4(2)
C3 C4 C5 C6 0.6(5)
C2 C1 C6 C5 3.3(5)
C2 C1 C6 C7 -174.5(3)
C4 C5 C6 C1 -3.0(5)
C4 C5 C6 C7 174.7(3)
C1 C6 C7 C18 -137.2(3)
C5 C6 C7 C18 45.1(4)
C1 C6 C7 C8 89.9(4)
C5 C6 C7 C8 -87.8(4)
C18 C7 C8 C9 -64.9(5)
C6 C7 C8 C9 66.5(5)
C18 C7 C8 C15 52.3(4)
C6 C7 C8 C15 -176.3(3)
C18 C7 C8 C17 168.0(3)
C6 C7 C8 C17 -60.6(4)
C15 C8 C9 C10 -179.6(4)
C17 C8 C9 C10 69.0(5)
C7 C8 C9 C10 -58.5(6)
C15 C8 C9 C14 5.4(4)
C17 C8 C9 C14 -106.0(4)
C7 C8 C9 C14 126.5(3)
C14 C9 C10 C11 -2.0(5)
C8 C9 C10 C11 -176.6(4)
C9 C10 C11 C12 1.8(5)
C10 C11 C12 C13 -0.5(6)
C11 C12 C13 C14 -0.6(5)
C12 C13 C14 C9 0.3(6)
C12 C13 C14 N1 -179.6(3)
C10 C9 C14 C13 1.0(5)
C8 C9 C14 C13 176.8(4)
C10 C9 C14 N1 -179.1(3)
C8 C9 C14 N1 -3.3(4)
C15 N1 C14 C13 179.3(4)
C16 N1 C14 C13 -3.0(5)
C15 N1 C14 C9 -0.7(4)
C16 N1 C14 C9 177.1(3)
C14 N1 C15 O3 -178.3(4)
C16 N1 C15 O3 3.9(6)
C14 N1 C15 C8 4.3(4)
C16 N1 C15 C8 -173.5(3)
C9 C8 C15 O3 176.8(4)
C17 C8 C15 O3 -69.5(4)
C7 C8 C15 O3 48.7(5)
C9 C8 C15 N1 -5.8(4)
C17 C8 C15 N1 107.9(3)
C7 C8 C15 N1 -133.9(3)
C6 C7 C18 C24 -106.6(4)
C8 C7 C18 C24 25.0(5)
C6 C7 C18 C19 73.2(4)
C8 C7 C18 C19 -155.2(3)
C20 O2 C19 O1 0.2(5)
C20 O2 C19 C18 179.9(3)
C24 C18 C19 O1 -12.1(5)
C7 C18 C19 O1 168.1(3)
C24 C18 C19 O2 168.1(3)
C7 C18 C19 O2 -11.7(4)
C19 O2 C20 C23 -65.7(4)
C19 O2 C20 C21 176.7(3)
C19 O2 C20 C22 58.9(4)
